data_7707972
loop_
_publ_author_name
'Delaney, Andie R.'
'Yu, Li-Juan'
'Coote, Michelle L.'
'Colebatch, Annie L.'

_publ_section_title
;
 Synthesis of an expanded pincer ligand and its bimetallic coinage metal
 complexes.
;
_journal_issue 34
_journal_name_full 'Dalton transactions (Cambridge, England : 2003)'
_journal_page_first 11909
_journal_page_last 11917
_journal_paper_doi 10.1039/d1dt01741a
_journal_volume 50
_journal_year 2021
_chemical_formula_moiety 'C24 H40 N2 O2 P2'
_chemical_formula_sum 'C24 H40 N2 O2 P2'
_chemical_formula_weight 450.52
_chemical_name_systematic tBuPONNOP
_chemical_properties_physical Moisture-sensitive
_space_group_crystal_system triclinic
_space_group_IT_number 2
_space_group_name_Hall '-P 1'
_space_group_name_H-M_alt 'P -1'
_atom_sites_solution_hydrogens geom
_audit_creation_date 2021-07-27
_audit_creation_method
;
Olex2 1.3
(compiled 2020.11.12 svn.r5f609507 for OlexSys, GUI svn.r6272)
;
_audit_update_record
;
2021-07-27 deposited with the CCDC.	2021-08-05 downloaded from the CCDC.
;
_cell_angle_alpha 83.368(9)
_cell_angle_beta 87.909(8)
_cell_angle_gamma 77.724(10)
_cell_formula_units_Z 2
_cell_length_a 6.3190(7)
_cell_length_b 14.4208(18)
_cell_length_c 15.1492(15)
_cell_measurement_reflns_used 1538
_cell_measurement_temperature 150.00(10)
_cell_measurement_theta_max 70.9590
_cell_measurement_theta_min 13.9760
_cell_volume 1339.8(3)
_computing_cell_refinement 'CrysAlisPro 1.171.41.93a (Rigaku OD, 2020)'
_computing_data_collection 'CrysAlisPro 1.171.41.93a (Rigaku OD, 2020)'
_computing_data_reduction 'CrysAlisPro 1.171.41.93a (Rigaku OD, 2020)'
_computing_molecular_graphics 'Olex2 1.3 (Dolomanov et al., 2009)'
_computing_publication_material 'Olex2 1.3 (Dolomanov et al., 2009)'
_computing_structure_refinement 'SHELXL 2018/3 (Sheldrick, 2015)'
_computing_structure_solution 'SHELXT  (Sheldrick, 2015)'
_diffrn_ambient_temperature 150.15
_diffrn_detector_area_resol_mean 8.1297
_diffrn_detector_type EosS2
_diffrn_measured_fraction_theta_full 0.984
_diffrn_measured_fraction_theta_max 0.956
_diffrn_measurement_details
;
List of Runs (angles in degrees, time in seconds):

  # Type    Start    End  Width  t~exp~   \w     \q     \k     \f   Frames
#--------------------------------------------------------------------------
  1  \w   -107.00  -6.00   1.00   10.00    --  -35.53 -19.00  90.00  101
  2  \w    -51.00  32.00   1.00   10.00    --  -35.53  57.00 -90.00   83
  3  \w   -103.00 -21.00   1.00   10.00    --  -35.53 -57.00  30.00   82
  4  \w     31.00  87.00   1.00   10.00    --   35.53-125.00-180.00   56
  5  \w      9.00  70.00   1.00   10.00    --   35.53 -99.00 -30.00   61
  6  \w     68.00 113.00   1.00   45.00    --  105.15 -45.00 150.00   45
  7  \w     54.00 115.00   1.00   45.00    --  105.15 -61.00 -30.00   61
  8  \w     88.00 173.00   1.00   45.00    --  105.15  45.00  30.00   85
  9  \w     67.00 106.00   1.00   45.00    --  105.15 -95.00 -30.00   39
 10  \w     51.00 106.00   1.00   45.00    --  105.15 -95.00 -90.00   55
 11  \w     87.00 123.00   1.00   45.00    --  105.15  61.00  60.00   36
 12  \w    140.00 172.00   1.00   45.00    --  105.15  61.00  60.00   32
 13  \w    105.00 175.00   1.00   45.00    --  105.15 111.00 -30.00   70
 14  \w     74.00 109.00   1.00   45.00    --  105.15-111.00-150.00   35
 15  \w     49.00 122.00   1.00   45.00    --  105.15 -45.00-120.00   73
 16  \w     40.00 119.00   1.00   45.00    --  105.15 -45.00  60.00   79
 17  \w     67.00 171.00   1.00   45.00    --  105.15  15.00 150.00  104
 18  \w     56.00 107.00   1.00   45.00    --  105.15 -77.00  60.00   51
;
_diffrn_measurement_device 'four-circle diffractometer'
_diffrn_measurement_device_type 'SuperNova, Dual, Cu at home/near, EosS2'
_diffrn_measurement_method '\w scans'
_diffrn_radiation_type CuK\a
_diffrn_radiation_wavelength 1.54184
_diffrn_reflns_av_unetI/netI 0.0460
_diffrn_reflns_Laue_measured_fraction_full 0.984
_diffrn_reflns_Laue_measured_fraction_max 0.956
_diffrn_reflns_limit_h_max 7
_diffrn_reflns_limit_h_min -6
_diffrn_reflns_limit_k_max 17
_diffrn_reflns_limit_k_min -17
_diffrn_reflns_limit_l_max 18
_diffrn_reflns_limit_l_min -18
_diffrn_reflns_number 8311
_diffrn_reflns_point_group_measured_fraction_full 0.984
_diffrn_reflns_point_group_measured_fraction_max 0.956
_diffrn_reflns_theta_full 67.684
_diffrn_reflns_theta_max 70.959
_diffrn_reflns_theta_min 4.068
_exptl_absorpt_coefficient_mu 1.627
_exptl_absorpt_correction_T_max 0.953
_exptl_absorpt_correction_T_min 0.824
_exptl_absorpt_correction_type analytical
_exptl_absorpt_process_details
;
CrysAlisPro 1.171.41.93a (Rigaku Oxford Diffraction, 2020)
Analytical numeric absorption correction using a multifaceted crystal
model based on expressions derived by R.C. Clark & J.S. Reid.
(Clark, R. C. & Reid, J. S. (1995). Acta Cryst. A51, 887-897)
Empirical absorption correction using spherical harmonics,
implemented in SCALE3 ABSPACK scaling algorithm.
;
_exptl_crystal_colour colourless
_exptl_crystal_colour_primary colourless
_exptl_crystal_density_diffrn 1.117
_exptl_crystal_description plate
_exptl_crystal_F_000 488
_exptl_crystal_recrystallization_method 'Re-crystallisation from solvent: Toluene/hexane'
_exptl_crystal_size_max 0.21
_exptl_crystal_size_mid 0.127
_exptl_crystal_size_min 0.029
_refine_diff_density_max 0.653
_refine_diff_density_min -0.309
_refine_diff_density_rms 0.074
_refine_ls_extinction_method none
_refine_ls_goodness_of_fit_ref 1.111
_refine_ls_hydrogen_treatment constr
_refine_ls_matrix_type full
_refine_ls_number_parameters 284
_refine_ls_number_reflns 8311
_refine_ls_number_restraints 0
_refine_ls_restrained_S_all 1.111
_refine_ls_R_factor_all 0.0971
_refine_ls_R_factor_gt 0.0658
_refine_ls_shift/su_max 0.000
_refine_ls_shift/su_mean 0.000
_refine_ls_structure_factor_coef Fsqd
_refine_ls_weighting_details 'w=1/[\s^2^(Fo^2^)+(0.0531P)^2^+1.4174P] where P=(Fo^2^+2Fc^2^)/3'
_refine_ls_weighting_scheme calc
_refine_ls_wR_factor_gt 0.1776
_refine_ls_wR_factor_ref 0.1889
_reflns_Friedel_coverage 0.000
_reflns_number_gt 5380
_reflns_number_total 8311
_reflns_threshold_expression 'I > 2\s(I)'
_twin_special_details
;
Component 2 rotated by -179.9602\% 
around [0.89 0.45 0.00] (reciprocal) or [1.00 0.00 -0.02] (direct)
;
_cod_data_source_file d1dt01741a2.cif
_cod_data_source_block tbuponnop
_cod_depositor_comments 'Adding full bibliography for 7707971--7707976.cif.'
_cod_database_code 7707972
_shelx_shelxl_version_number 2018/3
_shelx_space_group_comment
;
The symmetry employed for this shelxl refinement is uniquely defined
by the following loop, which should always be used as a source of
symmetry information in preference to the above space-group names.
They are only intended as comments.
;
_shelx_estimated_absorpt_t_max 0.954
_shelx_estimated_absorpt_t_min 0.726
_olex2_refinement_description
;
1. Twinned data refinement
 Scales: 0.5189(17)
 0.4811(17)
2. Fixed Uiso
 At 1.2 times of:
  All C(H) groups
 At 1.5 times of:
  All C(H,H,H) groups
3.a Aromatic/amide H refined with riding coordinates:
 C6(H6), C3(H3), C5(H5), C4(H4)
3.b Idealised Me refined as rotating group:
 C18(H18A,H18B,H18C), C21(H21A,H21B,H21C), C24(H24A,H24B,H24C), C15(H15A,H15B,
 H15C), C22(H22A,H22B,H22C), C20(H20A,H20B,H20C), C19(H19A,H19B,H19C), C23(H23A,
 H23B,H23C), C13(H13A,H13B,H13C), C14(H14A,H14B,H14C), C16(H16A,H16B,H16C),
 C17(H17A,H17B,H17C)
;
_olex2_submission_original_sample_id tBuPONNOP
_olex2_submission_special_instructions 'No special instructions were received'
_oxdiff_exptl_absorpt_empirical_details
;
Empirical correction (ABSPACK) includes:
- Absorption correction using spherical harmonics
- Frame scaling
;

loop_
_space_group_symop_operation_xyz
'x, y, z'
'-x, -y, -z'

loop_
_atom_site_label
_atom_site_type_symbol
_atom_site_fract_x
_atom_site_fract_y
_atom_site_fract_z
_atom_site_U_iso_or_equiv
_atom_site_adp_type
_atom_site_occupancy
_atom_site_site_symmetry_order
_atom_site_calc_flag
_atom_site_refinement_flags_posn
_atom_site_refinement_flags_adp
_atom_site_refinement_flags_occupancy
_atom_site_disorder_assembly
_atom_site_disorder_group
P1 P 0.4716(2) 0.22732(10) 0.06802(8) 0.0410(3) Uani 1 1 d . . . . .
P2 P 0.18409(19) 0.75959(10) 0.44363(8) 0.0403(3) Uani 1 1 d . . . . .
O2 O 0.3046(5) 0.6941(3) 0.3638(2) 0.0414(8) Uani 1 1 d . . . . .
O1 O 0.5094(5) 0.3099(3) 0.1314(2) 0.0434(8) Uani 1 1 d . . . . .
N1 N 0.4167(6) 0.4372(3) 0.2074(2) 0.0338(9) Uani 1 1 d . . . . .
N8 N 0.3479(6) 0.5674(3) 0.2870(2) 0.0335(8) Uani 1 1 d . . . . .
C5A C 0.2661(6) 0.5039(4) 0.2448(3) 0.0320(9) Uani 1 1 d . . . . .
C7 C 0.2093(7) 0.6326(3) 0.3239(3) 0.0350(10) Uani 1 1 d . . . . .
C2 C 0.3470(7) 0.3741(4) 0.1668(3) 0.0373(11) Uani 1 1 d . . . . .
C4A C 0.0408(6) 0.5071(4) 0.2413(3) 0.0366(10) Uani 1 1 d . . . . .
C6 C -0.0190(7) 0.6430(4) 0.3231(3) 0.0423(11) Uani 1 1 d . . . . .
H6 H -0.111889 0.692547 0.350723 0.051 Uiso 1 1 calc R U . . .
C3 C 0.1248(8) 0.3705(4) 0.1598(3) 0.0462(12) Uani 1 1 d . . . . .
H3 H 0.083041 0.322985 0.129863 0.055 Uiso 1 1 calc R U . . .
C5 C -0.1007(7) 0.5796(4) 0.2816(3) 0.0429(12) Uani 1 1 d . . . . .
H5 H -0.252822 0.584420 0.279780 0.051 Uiso 1 1 calc R U . . .
C4 C -0.0252(7) 0.4371(4) 0.1972(3) 0.0440(12) Uani 1 1 d . . . . .
H4 H -0.174790 0.436592 0.193654 0.053 Uiso 1 1 calc R U . . .
C18 C 0.8883(9) 0.1470(4) 0.1495(4) 0.0583(15) Uani 1 1 d . . . . .
H18A H 0.968086 0.161095 0.094639 0.087 Uiso 1 1 calc R U . . .
H18B H 0.972459 0.090912 0.184769 0.087 Uiso 1 1 calc R U . . .
H18C H 0.863990 0.201904 0.183882 0.087 Uiso 1 1 calc R U . . .
C12 C 0.3289(8) 0.6896(5) 0.5420(3) 0.0518(14) Uani 1 1 d . . . . .
C9 C 0.5794(9) 0.2771(5) -0.0392(3) 0.0521(14) Uani 1 1 d . . . . .
C21 C 0.5241(9) 0.8507(4) 0.3669(4) 0.0583(15) Uani 1 1 d . . . . .
H21A H 0.626830 0.814335 0.411637 0.087 Uiso 1 1 calc R U . . .
H21B H 0.563200 0.912168 0.347731 0.087 Uiso 1 1 calc R U . . .
H21C H 0.528902 0.814529 0.315658 0.087 Uiso 1 1 calc R U . . .
C11 C 0.2945(9) 0.8679(4) 0.4072(4) 0.0537(14) Uani 1 1 d . . . . .
C24 C 0.5783(8) 0.6735(5) 0.5403(4) 0.0576(15) Uani 1 1 d . . . . .
H24A H 0.634666 0.649022 0.484440 0.086 Uiso 1 1 calc R U . . .
H24B H 0.637135 0.627050 0.590432 0.086 Uiso 1 1 calc R U . . .
H24C H 0.621554 0.734062 0.544921 0.086 Uiso 1 1 calc R U . . .
C10 C 0.6706(10) 0.1267(4) 0.1264(4) 0.0612(16) Uani 1 1 d . . . . .
C15 C 0.8052(9) 0.2986(6) -0.0394(4) 0.071(2) Uani 1 1 d . . . . .
H15A H 0.809309 0.344161 0.003476 0.106 Uiso 1 1 calc R U . . .
H15B H 0.840252 0.326166 -0.098919 0.106 Uiso 1 1 calc R U . . .
H15C H 0.911179 0.239423 -0.022813 0.106 Uiso 1 1 calc R U . . .
C22 C 0.2672(9) 0.5915(5) 0.5456(4) 0.0679(19) Uani 1 1 d . . . . .
H22A H 0.109177 0.600190 0.544658 0.102 Uiso 1 1 calc R U . . .
H22B H 0.322521 0.552196 0.600409 0.102 Uiso 1 1 calc R U . . .
H22C H 0.330594 0.559727 0.494162 0.102 Uiso 1 1 calc R U . . .
C20 C 0.2791(12) 0.9286(5) 0.4860(5) 0.079(2) Uani 1 1 d . . . . .
H20A H 0.140112 0.929492 0.517113 0.118 Uiso 1 1 calc R U . . .
H20B H 0.289827 0.993934 0.463532 0.118 Uiso 1 1 calc R U . . .
H20C H 0.397700 0.900674 0.527155 0.118 Uiso 1 1 calc R U . . .
C19 C 0.1381(10) 0.9223(4) 0.3353(4) 0.0719(19) Uani 1 1 d . . . . .
H19A H 0.142228 0.883473 0.286042 0.108 Uiso 1 1 calc R U . . .
H19B H 0.180839 0.982400 0.313547 0.108 Uiso 1 1 calc R U . . .
H19C H -0.009077 0.935916 0.360271 0.108 Uiso 1 1 calc R U . . .
C23 C 0.2341(12) 0.7340(6) 0.6251(4) 0.083(2) Uani 1 1 d . . . . .
H23A H 0.268534 0.797220 0.624542 0.125 Uiso 1 1 calc R U . . .
H23B H 0.296395 0.693048 0.678029 0.125 Uiso 1 1 calc R U . . .
H23C H 0.076590 0.740314 0.626312 0.125 Uiso 1 1 calc R U . . .
C13 C 0.4146(10) 0.3707(5) -0.0624(4) 0.080(2) Uani 1 1 d . . . . .
H13A H 0.268403 0.357698 -0.061082 0.120 Uiso 1 1 calc R U . . .
H13B H 0.446778 0.399169 -0.121919 0.120 Uiso 1 1 calc R U . . .
H13C H 0.423227 0.415045 -0.018905 0.120 Uiso 1 1 calc R U . . .
C14 C 0.5659(17) 0.2103(7) -0.1096(4) 0.108(3) Uani 1 1 d . . . . .
H14A H 0.671973 0.150325 -0.096485 0.161 Uiso 1 1 calc R U . . .
H14B H 0.597182 0.240838 -0.168410 0.161 Uiso 1 1 calc R U . . .
H14C H 0.419995 0.197091 -0.108842 0.161 Uiso 1 1 calc R U . . .
C16 C 0.708(2) 0.0425(6) 0.0723(8) 0.152(6) Uani 1 1 d . . . . .
H16A H 0.568058 0.030050 0.056773 0.228 Uiso 1 1 calc R U . . .
H16B H 0.791087 -0.014092 0.107260 0.228 Uiso 1 1 calc R U . . .
H16C H 0.788753 0.056950 0.017793 0.228 Uiso 1 1 calc R U . . .
C17 C 0.5508(13) 0.1029(7) 0.2133(5) 0.124(4) Uani 1 1 d . . . . .
H17A H 0.518995 0.158785 0.246507 0.186 Uiso 1 1 calc R U . . .
H17B H 0.641949 0.049369 0.249211 0.186 Uiso 1 1 calc R U . . .
H17C H 0.415066 0.085339 0.199627 0.186 Uiso 1 1 calc R U . . .

loop_
_atom_site_aniso_label
_atom_site_aniso_U_11
_atom_site_aniso_U_22
_atom_site_aniso_U_33
_atom_site_aniso_U_23
_atom_site_aniso_U_13
_atom_site_aniso_U_12
P1 0.0393(7) 0.0463(8) 0.0430(7) 0.0013(5) -0.0090(5) -0.0234(6)
P2 0.0289(6) 0.0415(7) 0.0460(7) 0.0003(5) 0.0008(5) -0.0002(5)
O2 0.0235(16) 0.052(2) 0.0506(18) -0.0109(15) 0.0040(12) -0.0102(14)
O1 0.0279(17) 0.054(2) 0.0536(19) -0.0114(16) -0.0043(13) -0.0167(15)
N1 0.0223(17) 0.044(2) 0.0366(19) 0.0034(16) -0.0036(13) -0.0131(16)
N8 0.0218(17) 0.042(2) 0.0373(19) 0.0029(16) -0.0008(13) -0.0108(16)
C5A 0.0204(18) 0.042(2) 0.032(2) 0.0070(18) -0.0020(16) -0.0100(19)
C7 0.024(2) 0.041(3) 0.040(2) 0.0013(19) -0.0010(17) -0.0092(19)
C2 0.028(2) 0.049(3) 0.037(2) 0.002(2) -0.0004(17) -0.015(2)
C4A 0.0209(19) 0.050(3) 0.039(2) 0.0066(19) -0.0012(17) -0.014(2)
C6 0.023(2) 0.051(3) 0.052(3) -0.002(2) 0.0023(18) -0.007(2)
C3 0.032(3) 0.053(3) 0.059(3) -0.002(2) -0.007(2) -0.022(2)
C5 0.017(2) 0.061(3) 0.048(3) 0.008(2) -0.0011(17) -0.010(2)
C4 0.021(2) 0.060(3) 0.054(3) 0.003(2) -0.0062(19) -0.017(2)
C18 0.044(3) 0.054(4) 0.075(4) 0.013(3) -0.022(3) -0.014(3)
C12 0.035(3) 0.072(4) 0.043(3) 0.006(3) 0.000(2) -0.005(3)
C9 0.042(3) 0.077(4) 0.042(3) 0.003(3) -0.007(2) -0.027(3)
C21 0.040(3) 0.044(3) 0.088(4) 0.010(3) 0.000(3) -0.011(3)
C11 0.036(3) 0.039(3) 0.081(4) -0.001(3) -0.005(2) 0.003(2)
C24 0.038(3) 0.068(4) 0.061(3) 0.016(3) -0.013(2) -0.009(3)
C10 0.061(4) 0.044(3) 0.084(4) 0.008(3) -0.025(3) -0.028(3)
C15 0.042(3) 0.103(6) 0.065(4) 0.028(4) -0.005(3) -0.028(3)
C22 0.045(3) 0.075(4) 0.074(4) 0.037(3) -0.007(3) -0.014(3)
C20 0.061(4) 0.059(4) 0.117(6) -0.030(4) -0.001(4) -0.002(3)
C19 0.051(4) 0.054(4) 0.099(5) 0.030(3) -0.011(3) -0.003(3)
C23 0.075(5) 0.112(6) 0.051(3) -0.002(4) 0.003(3) 0.001(4)
C13 0.045(3) 0.102(6) 0.081(4) 0.052(4) -0.012(3) -0.017(4)
C14 0.142(9) 0.144(9) 0.060(4) -0.035(5) 0.018(4) -0.071(7)
C16 0.160(11) 0.049(5) 0.253(13) -0.046(6) -0.121(10) 0.002(6)
C17 0.082(5) 0.152(8) 0.136(7) 0.109(7) -0.056(5) -0.075(6)

loop_
_atom_type_symbol
_atom_type_description
_atom_type_scat_dispersion_real
_atom_type_scat_dispersion_imag
_atom_type_scat_source
C C 0.0181 0.0091 'International Tables Vol C Tables 4.2.6.8 and 6.1.1.4'
H H 0.0000 0.0000 'International Tables Vol C Tables 4.2.6.8 and 6.1.1.4'
N N 0.0311 0.0180 'International Tables Vol C Tables 4.2.6.8 and 6.1.1.4'
O O 0.0492 0.0322 'International Tables Vol C Tables 4.2.6.8 and 6.1.1.4'
P P 0.2955 0.4335 'International Tables Vol C Tables 4.2.6.8 and 6.1.1.4'

loop_
_exptl_crystal_face_index_h
_exptl_crystal_face_index_k
_exptl_crystal_face_index_l
_exptl_crystal_face_perp_dist
0 -9 1 0.0147
0 9 -1 0.0147
4 1 2 0.0795
0 -1 -10 0.0353
-2 0 8 0.0506
-4 -1 4 0.0701

loop_
_geom_angle_atom_site_label_1
_geom_angle_atom_site_label_2
_geom_angle_atom_site_label_3
_geom_angle
_geom_angle_site_symmetry_1
_geom_angle_site_symmetry_3
_geom_angle_publ_flag
O1 P1 C9 98.6(2) . . ?
O1 P1 C10 95.9(2) . . ?
C10 P1 C9 112.8(3) . . ?
O2 P2 C12 99.6(2) . . ?
O2 P2 C11 96.7(2) . . ?
C12 P2 C11 111.3(3) . . ?
C7 O2 P2 123.8(3) . . ?
C2 O1 P1 124.8(3) . . ?
C2 N1 C5A 117.6(4) . . ?
C7 N8 C5A 117.3(4) . . ?
N1 C5A N8 115.2(3) . . ?
N1 C5A C4A 122.5(5) . . ?
N8 C5A C4A 122.3(5) . . ?
O2 C7 C6 121.5(5) . . ?
N8 C7 O2 113.5(4) . . ?
N8 C7 C6 125.0(5) . . ?
O1 C2 C3 122.0(5) . . ?
N1 C2 O1 113.6(4) . . ?
N1 C2 C3 124.4(5) . . ?
C5 C4A C5A 117.8(5) . . ?
C5 C4A C4 124.7(4) . . ?
C4 C4A C5A 117.5(5) . . ?
C7 C6 H6 121.1 . . ?
C5 C6 C7 117.8(5) . . ?
C5 C6 H6 121.1 . . ?
C2 C3 H3 121.0 . . ?
C4 C3 C2 117.9(5) . . ?
C4 C3 H3 121.0 . . ?
C4A C5 H5 120.1 . . ?
C6 C5 C4A 119.8(4) . . ?
C6 C5 H5 120.1 . . ?
C4A C4 H4 120.0 . . ?
C3 C4 C4A 120.0(4) . . ?
C3 C4 H4 120.0 . . ?
H18A C18 H18B 109.5 . . ?
H18A C18 H18C 109.5 . . ?
H18B C18 H18C 109.5 . . ?
C10 C18 H18A 109.5 . . ?
C10 C18 H18B 109.5 . . ?
C10 C18 H18C 109.5 . . ?
C24 C12 P2 117.1(4) . . ?
C22 C12 P2 104.0(4) . . ?
C22 C12 C24 108.0(5) . . ?
C23 C12 P2 108.8(4) . . ?
C23 C12 C24 111.0(5) . . ?
C23 C12 C22 107.3(5) . . ?
C15 C9 P1 117.7(4) . . ?
C15 C9 C13 108.9(5) . . ?
C15 C9 C14 110.3(6) . . ?
C13 C9 P1 102.9(4) . . ?
C13 C9 C14 108.2(6) . . ?
C14 C9 P1 108.4(5) . . ?
H21A C21 H21B 109.5 . . ?
H21A C21 H21C 109.5 . . ?
H21B C21 H21C 109.5 . . ?
C11 C21 H21A 109.5 . . ?
C11 C21 H21B 109.5 . . ?
C11 C21 H21C 109.5 . . ?
C21 C11 P2 116.3(4) . . ?
C21 C11 C20 110.7(5) . . ?
C20 C11 P2 108.8(4) . . ?
C19 C11 P2 103.7(4) . . ?
C19 C11 C21 108.1(5) . . ?
C19 C11 C20 108.7(5) . . ?
C12 C24 H24A 109.5 . . ?
C12 C24 H24B 109.5 . . ?
C12 C24 H24C 109.5 . . ?
H24A C24 H24B 109.5 . . ?
H24A C24 H24C 109.5 . . ?
H24B C24 H24C 109.5 . . ?
C18 C10 P1 117.2(4) . . ?
C18 C10 C17 108.5(5) . . ?
C16 C10 P1 109.0(5) . . ?
C16 C10 C18 109.5(7) . . ?
C16 C10 C17 109.6(7) . . ?
C17 C10 P1 102.8(5) . . ?
C9 C15 H15A 109.5 . . ?
C9 C15 H15B 109.5 . . ?
C9 C15 H15C 109.5 . . ?
H15A C15 H15B 109.5 . . ?
H15A C15 H15C 109.5 . . ?
H15B C15 H15C 109.5 . . ?
C12 C22 H22A 109.5 . . ?
C12 C22 H22B 109.5 . . ?
C12 C22 H22C 109.5 . . ?
H22A C22 H22B 109.5 . . ?
H22A C22 H22C 109.5 . . ?
H22B C22 H22C 109.5 . . ?
C11 C20 H20A 109.5 . . ?
C11 C20 H20B 109.5 . . ?
C11 C20 H20C 109.5 . . ?
H20A C20 H20B 109.5 . . ?
H20A C20 H20C 109.5 . . ?
H20B C20 H20C 109.5 . . ?
C11 C19 H19A 109.5 . . ?
C11 C19 H19B 109.5 . . ?
C11 C19 H19C 109.5 . . ?
H19A C19 H19B 109.5 . . ?
H19A C19 H19C 109.5 . . ?
H19B C19 H19C 109.5 . . ?
C12 C23 H23A 109.5 . . ?
C12 C23 H23B 109.5 . . ?
C12 C23 H23C 109.5 . . ?
H23A C23 H23B 109.5 . . ?
H23A C23 H23C 109.5 . . ?
H23B C23 H23C 109.5 . . ?
C9 C13 H13A 109.5 . . ?
C9 C13 H13B 109.5 . . ?
C9 C13 H13C 109.5 . . ?
H13A C13 H13B 109.5 . . ?
H13A C13 H13C 109.5 . . ?
H13B C13 H13C 109.5 . . ?
C9 C14 H14A 109.5 . . ?
C9 C14 H14B 109.5 . . ?
C9 C14 H14C 109.5 . . ?
H14A C14 H14B 109.5 . . ?
H14A C14 H14C 109.5 . . ?
H14B C14 H14C 109.5 . . ?
C10 C16 H16A 109.5 . . ?
C10 C16 H16B 109.5 . . ?
C10 C16 H16C 109.5 . . ?
H16A C16 H16B 109.5 . . ?
H16A C16 H16C 109.5 . . ?
H16B C16 H16C 109.5 . . ?
C10 C17 H17A 109.5 . . ?
C10 C17 H17B 109.5 . . ?
C10 C17 H17C 109.5 . . ?
H17A C17 H17B 109.5 . . ?
H17A C17 H17C 109.5 . . ?
H17B C17 H17C 109.5 . . ?

loop_
_geom_bond_atom_site_label_1
_geom_bond_atom_site_label_2
_geom_bond_distance
_geom_bond_site_symmetry_2
_geom_bond_publ_flag
P1 O1 1.673(4) . ?
P1 C9 1.865(5) . ?
P1 C10 1.865(6) . ?
P2 O2 1.682(3) . ?
P2 C12 1.854(5) . ?
P2 C11 1.861(6) . ?
O2 C7 1.375(6) . ?
O1 C2 1.367(6) . ?
N1 C5A 1.360(6) . ?
N1 C2 1.311(6) . ?
N8 C5A 1.369(6) . ?
N8 C7 1.303(6) . ?
C5A C4A 1.418(5) . ?
C7 C6 1.419(6) . ?
C2 C3 1.424(6) . ?
C4A C5 1.406(7) . ?
C4A C4 1.412(7) . ?
C6 H6 0.9500 . ?
C6 C5 1.363(7) . ?
C3 H3 0.9500 . ?
C3 C4 1.357(8) . ?
C5 H5 0.9500 . ?
C4 H4 0.9500 . ?
C18 H18A 0.9800 . ?
C18 H18B 0.9800 . ?
C18 H18C 0.9800 . ?
C18 C10 1.526(7) . ?
C12 C24 1.543(7) . ?
C12 C22 1.540(9) . ?
C12 C23 1.524(8) . ?
C9 C15 1.523(7) . ?
C9 C13 1.533(9) . ?
C9 C14 1.533(9) . ?
C21 H21A 0.9800 . ?
C21 H21B 0.9800 . ?
C21 H21C 0.9800 . ?
C21 C11 1.535(8) . ?
C11 C20 1.548(9) . ?
C11 C19 1.526(7) . ?
C24 H24A 0.9800 . ?
C24 H24B 0.9800 . ?
C24 H24C 0.9800 . ?
C10 C16 1.516(10) . ?
C10 C17 1.535(10) . ?
C15 H15A 0.9800 . ?
C15 H15B 0.9800 . ?
C15 H15C 0.9800 . ?
C22 H22A 0.9800 . ?
C22 H22B 0.9800 . ?
C22 H22C 0.9800 . ?
C20 H20A 0.9800 . ?
C20 H20B 0.9800 . ?
C20 H20C 0.9800 . ?
C19 H19A 0.9800 . ?
C19 H19B 0.9800 . ?
C19 H19C 0.9800 . ?
C23 H23A 0.9800 . ?
C23 H23B 0.9800 . ?
C23 H23C 0.9800 . ?
C13 H13A 0.9800 . ?
C13 H13B 0.9800 . ?
C13 H13C 0.9800 . ?
C14 H14A 0.9800 . ?
C14 H14B 0.9800 . ?
C14 H14C 0.9800 . ?
C16 H16A 0.9800 . ?
C16 H16B 0.9800 . ?
C16 H16C 0.9800 . ?
C17 H17A 0.9800 . ?
C17 H17B 0.9800 . ?
C17 H17C 0.9800 . ?

loop_
_geom_torsion_atom_site_label_1
_geom_torsion_atom_site_label_2
_geom_torsion_atom_site_label_3
_geom_torsion_atom_site_label_4
_geom_torsion
_geom_torsion_site_symmetry_1
_geom_torsion_site_symmetry_2
_geom_torsion_site_symmetry_3
_geom_torsion_site_symmetry_4
_geom_torsion_publ_flag
P1 O1 C2 N1 -174.3(3) . . . . ?
P1 O1 C2 C3 6.3(6) . . . . ?
P2 O2 C7 N8 -158.6(3) . . . . ?
P2 O2 C7 C6 22.5(6) . . . . ?
O2 P2 C12 C24 56.4(5) . . . . ?
O2 P2 C12 C22 -62.7(4) . . . . ?
O2 P2 C12 C23 -176.7(4) . . . . ?
O2 P2 C11 C21 -34.2(5) . . . . ?
O2 P2 C11 C20 -160.1(4) . . . . ?
O2 P2 C11 C19 84.4(4) . . . . ?
O2 C7 C6 C5 179.4(4) . . . . ?
O1 P1 C9 C15 52.9(6) . . . . ?
O1 P1 C9 C13 -66.8(4) . . . . ?
O1 P1 C9 C14 178.8(5) . . . . ?
O1 P1 C10 C18 -43.9(5) . . . . ?
O1 P1 C10 C16 -168.9(6) . . . . ?
O1 P1 C10 C17 74.9(5) . . . . ?
O1 C2 C3 C4 179.8(4) . . . . ?
N1 C5A C4A C5 -179.5(4) . . . . ?
N1 C5A C4A C4 0.3(6) . . . . ?
N1 C2 C3 C4 0.4(7) . . . . ?
N8 C5A C4A C5 1.2(6) . . . . ?
N8 C5A C4A C4 -179.0(4) . . . . ?
N8 C7 C6 C5 0.7(7) . . . . ?
C5A N1 C2 O1 -179.9(3) . . . . ?
C5A N1 C2 C3 -0.5(6) . . . . ?
C5A N8 C7 O2 -179.2(3) . . . . ?
C5A N8 C7 C6 -0.4(7) . . . . ?
C5A C4A C5 C6 -0.8(6) . . . . ?
C5A C4A C4 C3 -0.3(7) . . . . ?
C7 N8 C5A N1 -179.9(4) . . . . ?
C7 N8 C5A C4A -0.5(6) . . . . ?
C7 C6 C5 C4A 0.0(7) . . . . ?
C2 N1 C5A N8 179.5(4) . . . . ?
C2 N1 C5A C4A 0.1(6) . . . . ?
C2 C3 C4 C4A 0.0(7) . . . . ?
C5 C4A C4 C3 179.4(4) . . . . ?
C4 C4A C5 C6 179.4(4) . . . . ?
C12 P2 O2 C7 103.8(4) . . . . ?
C12 P2 C11 C21 68.9(5) . . . . ?
C12 P2 C11 C20 -57.0(5) . . . . ?
C12 P2 C11 C19 -172.5(4) . . . . ?
C9 P1 O1 C2 111.7(4) . . . . ?
C9 P1 C10 C18 58.0(6) . . . . ?
C9 P1 C10 C16 -67.0(7) . . . . ?
C9 P1 C10 C17 176.8(5) . . . . ?
C11 P2 O2 C7 -143.2(4) . . . . ?
C11 P2 C12 C24 -44.7(6) . . . . ?
C11 P2 C12 C22 -163.8(4) . . . . ?
C11 P2 C12 C23 82.1(5) . . . . ?
C10 P1 O1 C2 -134.1(4) . . . . ?
C10 P1 C9 C15 -47.3(6) . . . . ?
C10 P1 C9 C13 -166.9(4) . . . . ?
C10 P1 C9 C14 78.6(6) . . . . ?

loop_
_twin_individual_id
_twin_individual_mass_fraction_refined
1 0.5189(17)
2 0.4811(17)
